data_4068588
loop_
_publ_author_name
'Torres, Olga'
'Mart\'in, Marta'
'Sola, Eduardo'

_publ_section_title
;
 LabileN-Heterocyclic Carbene Complexes of Iridium
;
_journal_issue 3
_journal_name_full Organometallics
_journal_page_first 863
_journal_paper_doi 10.1021/om800965y
_journal_volume 28
_journal_year 2009
_chemical_formula_moiety 'C34 H53 Ir N4 P, F6 P, C H2 Cl2'
_chemical_formula_sum 'C35 H55 Cl2 F6 Ir N4 P2'
_chemical_formula_weight 970.89
_space_group_IT_number 2
_symmetry_cell_setting triclinic
_symmetry_space_group_name_Hall '-P 1'
_symmetry_space_group_name_H-M 'P -1'
_atom_sites_solution_hydrogens geom
_atom_sites_solution_primary heavy
_atom_sites_solution_secondary difmap
_audit_creation_method SHELXL-97
_cell_angle_alpha 86.411(3)
_cell_angle_beta 80.230(3)
_cell_angle_gamma 81.115(3)
_cell_formula_units_Z 2
_cell_length_a 8.4651(13)
_cell_length_b 13.452(2)
_cell_length_c 18.884(3)
_cell_measurement_reflns_used 3482
_cell_measurement_temperature 173(2)
_cell_measurement_theta_max 19.04
_cell_measurement_theta_min 2.19
_cell_volume 2092.3(6)
_computing_cell_refinement 'SAINT+ v. 6.01 (Bruker AXS, 2000)'
_computing_data_collection 'SMART v. 5.611 (Bruker AXS, 2000)'
_computing_data_reduction 'SAINT+ v. 6.01 (Bruker AXS, 2000)'
_computing_molecular_graphics 'XP program, SHELXTL v6.10,Bruker2000'
_computing_publication_material 'XCIF program, SHELXTLv6.10,BrukerAXS'
_computing_structure_refinement 'SHELXL-97 (Sheldrick, 1997)'
_computing_structure_solution 'SHELXS-97 (Sheldrick, 1990)'
_diffrn_ambient_temperature 173.0(2)
_diffrn_detector_area_resol_mean 8.26
_diffrn_measured_fraction_theta_full 0.991
_diffrn_measured_fraction_theta_max 0.912
_diffrn_measurement_device_type 'Bruker SMART APEX CCD system'
_diffrn_measurement_method '\w rotations with narrow frames'
_diffrn_radiation_monochromator graphite
_diffrn_radiation_source 'fine-focus sealed tube'
_diffrn_radiation_type MoK\a
_diffrn_radiation_wavelength 0.71073
_diffrn_reflns_av_R_equivalents 0.0613
_diffrn_reflns_av_sigmaI/netI 0.1365
_diffrn_reflns_limit_h_max 11
_diffrn_reflns_limit_h_min -11
_diffrn_reflns_limit_k_max 18
_diffrn_reflns_limit_k_min -18
_diffrn_reflns_limit_l_max 24
_diffrn_reflns_limit_l_min -25
_diffrn_reflns_number 26600
_diffrn_reflns_theta_full 27.50
_diffrn_reflns_theta_max 28.96
_diffrn_reflns_theta_min 1.85
_diffrn_standards_decay_% 'no decay'
_exptl_absorpt_coefficient_mu 3.451
_exptl_absorpt_correction_T_max 0.8197
_exptl_absorpt_correction_T_min 0.7027
_exptl_absorpt_correction_type multi-scan
_exptl_absorpt_process_details
;
  SADABS: Area-Detector Absorption Correction. (1996)  Bruker-AXS 
  within SAINT+ package, v. 6.01.
;
_exptl_crystal_colour colorless
_exptl_crystal_density_diffrn 1.541
_exptl_crystal_density_method 'not measured'
_exptl_crystal_description 'irregular block'
_exptl_crystal_F_000 976
_exptl_crystal_size_max 0.11
_exptl_crystal_size_mid 0.06
_exptl_crystal_size_min 0.06
_refine_diff_density_max 1.827
_refine_diff_density_min -0.878
_refine_diff_density_rms 0.122
_refine_ls_extinction_method none
_refine_ls_goodness_of_fit_ref 0.809
_refine_ls_hydrogen_treatment mixed
_refine_ls_matrix_type full
_refine_ls_number_parameters 492
_refine_ls_number_reflns 10117
_refine_ls_number_restraints 6
_refine_ls_restrained_S_all 0.810
_refine_ls_R_factor_all 0.0793
_refine_ls_R_factor_gt 0.0497
_refine_ls_shift/su_max 0.007
_refine_ls_shift/su_mean 0.000
_refine_ls_structure_factor_coef Fsqd
_refine_ls_weighting_details 'calc w=1/[\s^2^(Fo^2^)+(0.0263P)^2^+0.0000P] where P=(Fo^2^+2Fc^2^)/3'
_refine_ls_weighting_scheme calc
_refine_ls_wR_factor_gt 0.0814
_refine_ls_wR_factor_ref 0.0876
_reflns_number_gt 6622
_reflns_number_total 10117
_reflns_threshold_expression >2sigma(I)
_cod_data_source_file om800965y_si_001.cif
_cod_data_source_block mar102s
_cod_original_cell_volume 2092.3(5)
_cod_database_code 4068588

loop_
_symmetry_equiv_pos_as_xyz
'x, y, z'
'-x, -y, -z'

loop_
_atom_site_label
_atom_site_type_symbol
_atom_site_fract_x
_atom_site_fract_y
_atom_site_fract_z
_atom_site_U_iso_or_equiv
_atom_site_adp_type
_atom_site_occupancy
_atom_site_symmetry_multiplicity
_atom_site_calc_flag
_atom_site_refinement_flags
_atom_site_disorder_assembly
_atom_site_disorder_group
H1A H 0.924(5) 0.743(3) 0.8209(15) 0.050 Uiso 1 1 d D . .
H1B H 0.707(2) 0.727(3) 0.772(2) 0.050 Uiso 1 1 d D . .
Ir1 Ir 0.88451(3) 0.717944(18) 0.747725(13) 0.03282(8) Uani 1 1 d D . .
P1 P 0.8979(2) 0.55586(13) 0.79728(9) 0.0465(4) Uani 1 1 d . . .
N1 N 0.8260(5) 0.9344(3) 0.6756(2) 0.0329(11) Uani 1 1 d . . .
N2 N 0.8700(5) 0.9373(3) 0.7836(2) 0.0343(11) Uani 1 1 d . . .
N3 N 0.8541(5) 0.6794(3) 0.6445(3) 0.0382(12) Uani 1 1 d . . .
N4 N 1.1364(6) 0.6952(3) 0.7086(3) 0.0403(13) Uani 1 1 d . . .
C1 C 0.8612(6) 0.8698(4) 0.7325(3) 0.0314(13) Uani 1 1 d . . .
C2 C 0.8122(7) 1.0343(4) 0.6911(3) 0.0381(15) Uani 1 1 d . . .
H2 H 0.7873 1.0908 0.6601 0.046 Uiso 1 1 calc R . .
C3 C 0.8407(7) 1.0360(5) 0.7588(3) 0.0438(16) Uani 1 1 d . . .
H3 H 0.8407 1.0942 0.7848 0.053 Uiso 1 1 calc R . .
C4 C 0.8126(7) 0.9055(4) 0.6049(3) 0.0313(13) Uani 1 1 d . . .
C5 C 0.6588(7) 0.9044(4) 0.5888(3) 0.0369(14) Uani 1 1 d . . .
C6 C 0.6479(7) 0.8812(4) 0.5185(3) 0.0403(15) Uani 1 1 d . . .
H6 H 0.5443 0.8798 0.5059 0.048 Uiso 1 1 calc R . .
C7 C 0.7855(8) 0.8601(4) 0.4667(3) 0.0376(15) Uani 1 1 d . . .
C8 C 0.9336(7) 0.8625(4) 0.4856(3) 0.0368(14) Uani 1 1 d . . .
H8 H 1.0279 0.8479 0.4505 0.044 Uiso 1 1 calc R . .
C9 C 0.9519(7) 0.8854(4) 0.5542(3) 0.0316(13) Uani 1 1 d . . .
C10 C 0.5122(7) 0.9244(5) 0.6449(3) 0.0529(18) Uani 1 1 d . . .
H10A H 0.5240 0.8780 0.6864 0.079 Uiso 1 1 calc R . .
H10B H 0.4161 0.9145 0.6252 0.079 Uiso 1 1 calc R . .
H10C H 0.5002 0.9939 0.6600 0.079 Uiso 1 1 calc R . .
C11 C 0.7725(8) 0.8356(5) 0.3914(3) 0.0551(18) Uani 1 1 d . . .
H11A H 0.7897 0.8942 0.3591 0.083 Uiso 1 1 calc R . .
H11B H 0.6646 0.8183 0.3906 0.083 Uiso 1 1 calc R . .
H11C H 0.8549 0.7784 0.3756 0.083 Uiso 1 1 calc R . .
C12 C 1.1183(6) 0.8869(4) 0.5726(3) 0.0406(15) Uani 1 1 d . . .
H12A H 1.1085 0.9252 0.6160 0.061 Uiso 1 1 calc R . .
H12B H 1.1847 0.9188 0.5326 0.061 Uiso 1 1 calc R . .
H12C H 1.1697 0.8178 0.5812 0.061 Uiso 1 1 calc R . .
C13 C 0.9150(7) 0.9121(4) 0.8536(3) 0.0327(14) Uani 1 1 d . . .
C14 C 0.7933(7) 0.9033(4) 0.9122(3) 0.0378(15) Uani 1 1 d . . .
C15 C 0.8407(8) 0.8810(4) 0.9791(3) 0.0458(16) Uani 1 1 d . . .
H15 H 0.7603 0.8742 1.0201 0.055 Uiso 1 1 calc R . .
C16 C 1.0022(8) 0.8685(4) 0.9877(3) 0.0440(16) Uani 1 1 d . . .
C17 C 1.1176(7) 0.8795(4) 0.9275(3) 0.0439(16) Uani 1 1 d . . .
H17 H 1.2284 0.8722 0.9328 0.053 Uiso 1 1 calc R . .
C18 C 1.0768(7) 0.9008(4) 0.8601(3) 0.0419(15) Uani 1 1 d . . .
C19 C 0.6185(7) 0.9170(5) 0.9043(3) 0.0529(18) Uani 1 1 d . . .
H19A H 0.5838 0.9872 0.8900 0.079 Uiso 1 1 calc R . .
H19B H 0.5535 0.9000 0.9503 0.079 Uiso 1 1 calc R . .
H19C H 0.6037 0.8726 0.8674 0.079 Uiso 1 1 calc R . .
C20 C 1.0515(8) 0.8452(5) 1.0610(3) 0.062(2) Uani 1 1 d . . .
H20A H 1.1033 0.7750 1.0638 0.093 Uiso 1 1 calc R . .
H20B H 0.9553 0.8557 1.0982 0.093 Uiso 1 1 calc R . .
H20C H 1.1280 0.8899 1.0683 0.093 Uiso 1 1 calc R . .
C21 C 1.2076(7) 0.9107(5) 0.7957(3) 0.0567(19) Uani 1 1 d . . .
H21A H 1.2058 0.8595 0.7612 0.085 Uiso 1 1 calc R . .
H21B H 1.3136 0.9010 0.8114 0.085 Uiso 1 1 calc R . .
H21C H 1.1881 0.9778 0.7727 0.085 Uiso 1 1 calc R . .
C22 C 0.8447(7) 0.6507(4) 0.5890(3) 0.0361(14) Uani 1 1 d . . .
C23 C 0.8349(7) 0.6126(4) 0.5194(3) 0.0456(16) Uani 1 1 d . . .
H23A H 0.9291 0.6266 0.4844 0.068 Uiso 1 1 calc R . .
H23B H 0.7355 0.6459 0.5029 0.068 Uiso 1 1 calc R . .
H23C H 0.8334 0.5398 0.5242 0.068 Uiso 1 1 calc R . .
C24 C 1.2672(8) 0.6761(4) 0.6808(3) 0.0416(16) Uani 1 1 d . . .
C25 C 1.4306(7) 0.6536(5) 0.6419(4) 0.066(2) Uani 1 1 d . . .
H25A H 1.4583 0.5807 0.6362 0.099 Uiso 1 1 calc R . .
H25B H 1.5066 0.6767 0.6688 0.099 Uiso 1 1 calc R . .
H25C H 1.4376 0.6881 0.5945 0.099 Uiso 1 1 calc R . .
C26 C 1.0685(9) 0.5212(5) 0.8505(4) 0.0592(19) Uani 1 1 d . . .
H26 H 1.1665 0.5002 0.8140 0.071 Uiso 1 1 calc R . .
C27 C 1.0568(11) 0.4326(5) 0.9030(4) 0.096(3) Uani 1 1 d . . .
H27A H 1.1592 0.4146 0.9216 0.144 Uiso 1 1 calc R . .
H27B H 1.0350 0.3751 0.8786 0.144 Uiso 1 1 calc R . .
H27C H 0.9686 0.4503 0.9430 0.144 Uiso 1 1 calc R . .
C28 C 1.1118(8) 0.6084(5) 0.8890(4) 0.065(2) Uani 1 1 d . . .
H28A H 1.0155 0.6392 0.9210 0.098 Uiso 1 1 calc R . .
H28B H 1.1501 0.6590 0.8533 0.098 Uiso 1 1 calc R . .
H28C H 1.1972 0.5826 0.9173 0.098 Uiso 1 1 calc R . .
C29 C 0.9282(8) 0.4551(5) 0.7339(3) 0.0519(18) Uani 1 1 d . . .
H29 H 0.8397 0.4733 0.7044 0.062 Uiso 1 1 calc R . .
C30 C 0.9121(9) 0.3484(5) 0.7628(4) 0.073(2) Uani 1 1 d . . .
H30A H 0.9060 0.3062 0.7232 0.110 Uiso 1 1 calc R . .
H30B H 0.8134 0.3494 0.7986 0.110 Uiso 1 1 calc R . .
H30C H 1.0065 0.3210 0.7854 0.110 Uiso 1 1 calc R . .
C31 C 1.0852(8) 0.4534(5) 0.6798(4) 0.066(2) Uani 1 1 d . . .
H31A H 1.1779 0.4276 0.7040 0.100 Uiso 1 1 calc R . .
H31B H 1.0954 0.5218 0.6604 0.100 Uiso 1 1 calc R . .
H31C H 1.0830 0.4097 0.6405 0.100 Uiso 1 1 calc R . .
C32 C 0.7132(9) 0.5300(5) 0.8610(4) 0.065(2) Uani 1 1 d . . .
H32 H 0.7356 0.4599 0.8817 0.078 Uiso 1 1 calc R . .
C33 C 0.5695(9) 0.5350(6) 0.8207(4) 0.083(3) Uani 1 1 d . . .
H33A H 0.4793 0.5094 0.8523 0.125 Uiso 1 1 calc R . .
H33B H 0.6019 0.4938 0.7782 0.125 Uiso 1 1 calc R . .
H33C H 0.5355 0.6050 0.8057 0.125 Uiso 1 1 calc R . .
C34 C 0.6706(10) 0.6023(6) 0.9238(4) 0.088(3) Uani 1 1 d . . .
H34A H 0.6603 0.6720 0.9047 0.132 Uiso 1 1 calc R . .
H34B H 0.7565 0.5907 0.9535 0.132 Uiso 1 1 calc R . .
H34C H 0.5677 0.5902 0.9532 0.132 Uiso 1 1 calc R . .
P2 P 0.6309(2) 0.34069(14) 0.58877(10) 0.0539(5) Uani 1 1 d . . .
F1A F 0.7823(13) 0.3458(8) 0.5310(7) 0.083(4) Uiso 0.50 1 d P A 1
F2A F 0.5856(12) 0.2573(8) 0.5445(5) 0.089(3) Uiso 0.50 1 d P A 1
F3A F 0.7335(15) 0.2685(8) 0.6374(5) 0.087(3) Uiso 0.50 1 d P A 1
F4A F 0.4716(13) 0.3350(7) 0.6474(6) 0.086(3) Uiso 0.50 1 d P A 1
F5A F 0.6539(12) 0.4316(7) 0.6327(6) 0.071(3) Uiso 0.50 1 d P A 1
F6A F 0.5134(15) 0.4211(10) 0.5484(6) 0.103(4) Uiso 0.50 1 d P A 1
F1B F 0.8171(16) 0.2982(12) 0.6112(8) 0.059(4) Uiso 0.30 1 d P B 2
F2B F 0.6431(13) 0.2190(8) 0.5719(7) 0.039(3) Uiso 0.30 1 d P C 2
F3B F 0.6711(17) 0.4469(11) 0.6004(9) 0.061(5) Uiso 0.30 1 d P A 2
F4B F 0.4873(19) 0.3590(13) 0.5522(8) 0.067(4) Uiso 0.30 1 d P A 2
F5B F 0.554(2) 0.3057(13) 0.6655(8) 0.082(5) Uiso 0.30 1 d P A 2
F6B F 0.7403(19) 0.3608(11) 0.5075(8) 0.056(4) Uiso 0.30 1 d P D 2
F1C F 0.600(3) 0.4510(17) 0.5431(12) 0.081(7) Uiso 0.20 1 d P E 3
F2C F 0.668(3) 0.305(2) 0.5123(12) 0.089 Uiso 0.20 1 d PD A 3
F3C F 0.586(2) 0.3900(16) 0.6704(10) 0.062(5) Uiso 0.20 1 d PD F 3
F4C F 0.655(3) 0.2371(17) 0.6219(13) 0.068(6) Uiso 0.20 1 d P A 3
F5C F 0.437(2) 0.3561(15) 0.5927(12) 0.063(6) Uiso 0.20 1 d PD G 3
F6C F 0.813(2) 0.3609(17) 0.5874(11) 0.068(6) Uiso 0.20 1 d PD A 3
Cl1 Cl 0.3560(3) 0.15786(19) 0.79789(13) 0.1079(8) Uani 1 1 d . . .
Cl2 Cl 0.5167(3) 0.2537(2) 0.89069(14) 0.1201(9) Uani 1 1 d . . .
C35 C 0.4638(10) 0.2545(6) 0.8068(4) 0.096(3) Uani 1 1 d . . .
H35A H 0.5633 0.2483 0.7703 0.115 Uiso 1 1 calc R . .
H35B H 0.3974 0.3198 0.7975 0.115 Uiso 1 1 calc R . .

loop_
_atom_site_aniso_label
_atom_site_aniso_U_11
_atom_site_aniso_U_22
_atom_site_aniso_U_33
_atom_site_aniso_U_23
_atom_site_aniso_U_13
_atom_site_aniso_U_12
Ir1 0.03552(14) 0.03160(14) 0.03135(13) -0.00237(9) -0.00377(10) -0.00623(10)
P1 0.0562(12) 0.0421(11) 0.0411(10) -0.0026(8) -0.0069(9) -0.0075(9)
N1 0.030(3) 0.032(3) 0.035(3) -0.005(2) -0.004(2) 0.001(2)
N2 0.042(3) 0.031(3) 0.031(3) 0.001(2) -0.006(2) -0.008(2)
N3 0.036(3) 0.032(3) 0.046(3) 0.003(3) -0.007(3) -0.004(2)
N4 0.048(3) 0.032(3) 0.042(3) 0.002(2) -0.013(3) -0.004(3)
C1 0.027(3) 0.049(4) 0.019(3) -0.002(3) -0.001(2) -0.007(3)
C2 0.049(4) 0.028(3) 0.036(4) 0.002(3) -0.007(3) -0.005(3)
C3 0.055(4) 0.035(4) 0.043(4) -0.011(3) -0.001(3) -0.012(3)
C4 0.039(4) 0.029(3) 0.027(3) 0.001(3) -0.009(3) -0.003(3)
C5 0.034(4) 0.031(3) 0.046(4) 0.000(3) -0.008(3) -0.004(3)
C6 0.040(4) 0.038(4) 0.049(4) 0.000(3) -0.024(3) -0.007(3)
C7 0.050(4) 0.032(4) 0.035(4) 0.004(3) -0.017(3) -0.009(3)
C8 0.044(4) 0.032(3) 0.032(3) 0.000(3) -0.001(3) -0.006(3)
C9 0.031(3) 0.026(3) 0.037(4) 0.008(3) -0.010(3) -0.001(3)
C10 0.032(4) 0.070(5) 0.055(4) -0.007(4) -0.006(3) -0.004(3)
C11 0.074(5) 0.049(4) 0.045(4) -0.003(3) -0.017(4) -0.008(4)
C12 0.041(4) 0.036(4) 0.043(4) 0.000(3) -0.005(3) -0.003(3)
C13 0.038(4) 0.032(3) 0.029(3) -0.007(3) -0.006(3) -0.005(3)
C14 0.046(4) 0.033(4) 0.037(4) -0.012(3) -0.005(3) -0.008(3)
C15 0.060(5) 0.047(4) 0.031(4) -0.007(3) -0.002(3) -0.011(3)
C16 0.068(5) 0.031(4) 0.039(4) -0.003(3) -0.018(4) -0.012(3)
C17 0.046(4) 0.049(4) 0.043(4) -0.008(3) -0.013(3) -0.015(3)
C18 0.043(4) 0.043(4) 0.040(4) -0.009(3) -0.002(3) -0.013(3)
C19 0.042(4) 0.061(5) 0.051(4) -0.012(3) 0.004(3) -0.002(3)
C20 0.087(6) 0.061(5) 0.050(4) 0.003(4) -0.037(4) -0.022(4)
C21 0.045(4) 0.086(6) 0.043(4) -0.006(4) -0.007(3) -0.023(4)
C22 0.032(3) 0.035(4) 0.042(4) 0.004(3) -0.005(3) -0.009(3)
C23 0.057(4) 0.042(4) 0.040(4) -0.004(3) -0.011(3) -0.009(3)
C24 0.042(4) 0.031(4) 0.049(4) 0.003(3) -0.008(3) 0.001(3)
C25 0.041(4) 0.070(5) 0.079(6) -0.003(4) 0.005(4) 0.007(4)
C26 0.084(6) 0.045(4) 0.051(5) -0.002(4) -0.021(4) -0.007(4)
C27 0.169(9) 0.066(6) 0.061(5) 0.008(4) -0.063(6) 0.001(6)
C28 0.068(5) 0.073(6) 0.060(5) -0.002(4) -0.027(4) -0.012(4)
C29 0.072(5) 0.044(4) 0.046(4) 0.006(3) -0.026(4) -0.015(4)
C30 0.120(7) 0.046(5) 0.058(5) 0.004(4) -0.026(5) -0.017(4)
C31 0.077(6) 0.059(5) 0.060(5) -0.008(4) -0.006(4) -0.002(4)
C32 0.071(5) 0.059(5) 0.063(5) 0.003(4) -0.002(4) -0.017(4)
C33 0.068(6) 0.092(7) 0.092(6) 0.008(5) -0.009(5) -0.025(5)
C34 0.105(7) 0.084(6) 0.067(6) -0.010(5) 0.022(5) -0.023(5)
P2 0.0554(13) 0.0513(13) 0.0582(13) -0.0074(10) -0.0121(10) -0.0127(10)
Cl1 0.111(2) 0.123(2) 0.0978(18) -0.0119(15) -0.0156(15) -0.0429(16)
Cl2 0.128(2) 0.151(3) 0.099(2) 0.0203(17) -0.0345(17) -0.0651(19)
C35 0.105(7) 0.093(7) 0.093(7) 0.020(5) -0.020(6) -0.028(6)

loop_
_atom_type_symbol
_atom_type_description
_atom_type_scat_dispersion_real
_atom_type_scat_dispersion_imag
_atom_type_scat_source
C C 0.0033 0.0016 'International Tables Vol C Tables 4.2.6.8 and 6.1.1.4'
H H 0.0000 0.0000 'International Tables Vol C Tables 4.2.6.8 and 6.1.1.4'
N N 0.0061 0.0033 'International Tables Vol C Tables 4.2.6.8 and 6.1.1.4'
F F 0.0171 0.0103 'International Tables Vol C Tables 4.2.6.8 and 6.1.1.4'
P P 0.1023 0.0942 'International Tables Vol C Tables 4.2.6.8 and 6.1.1.4'
Ir Ir -1.4442 7.9887 'International Tables Vol C Tables 4.2.6.8 and 6.1.1.4'
Cl Cl 0.1484 0.1585 'International Tables Vol C Tables 4.2.6.8 and 6.1.1.4'

loop_
_geom_angle_atom_site_label_1
_geom_angle_atom_site_label_2
_geom_angle_atom_site_label_3
_geom_angle
C1 Ir1 N3 99.03(19)
C1 Ir1 N4 94.28(19)
N3 Ir1 N4 86.40(18)
C1 Ir1 P1 164.56(15)
N3 Ir1 P1 95.72(13)
N4 Ir1 P1 91.16(13)
C1 Ir1 H1A 82.2(17)
N3 Ir1 H1A 174.5(17)
N4 Ir1 H1A 88.1(17)
P1 Ir1 H1A 83.6(17)
C1 Ir1 H1B 89.3(18)
N3 Ir1 H1B 90.2(18)
N4 Ir1 H1B 175.4(18)
P1 Ir1 H1B 86.2(18)
H1A Ir1 H1B 95(2)
C29 P1 C32 102.9(3)
C29 P1 C26 103.9(3)
C32 P1 C26 104.5(3)
C29 P1 Ir1 116.1(2)
C32 P1 Ir1 114.9(2)
C26 P1 Ir1 113.1(2)
C2 N1 C1 113.0(5)
C2 N1 C4 120.7(5)
C1 N1 C4 126.2(5)
C3 N2 C1 112.3(5)
C3 N2 C13 121.4(5)
C1 N2 C13 126.2(5)
C22 N3 Ir1 174.4(5)
C24 N4 Ir1 171.3(5)
N1 C1 N2 101.2(5)
N1 C1 Ir1 133.2(4)
N2 C1 Ir1 125.4(4)
C3 C2 N1 106.3(5)
C3 C2 H2 126.8
N1 C2 H2 126.8
C2 C3 N2 107.1(5)
C2 C3 H3 126.4
N2 C3 H3 126.4
C5 C4 C9 122.3(5)
C5 C4 N1 118.3(5)
C9 C4 N1 119.3(5)
C4 C5 C6 117.4(5)
C4 C5 C10 120.8(5)
C6 C5 C10 121.8(5)
C7 C6 C5 121.6(5)
C7 C6 H6 119.2
C5 C6 H6 119.2
C8 C7 C6 118.4(5)
C8 C7 C11 120.4(6)
C6 C7 C11 121.2(5)
C7 C8 C9 122.6(5)
C7 C8 H8 118.7
C9 C8 H8 118.7
C8 C9 C4 117.7(5)
C8 C9 C12 120.6(5)
C4 C9 C12 121.6(5)
C5 C10 H10A 109.5
C5 C10 H10B 109.5
H10A C10 H10B 109.5
C5 C10 H10C 109.5
H10A C10 H10C 109.5
H10B C10 H10C 109.5
C7 C11 H11A 109.5
C7 C11 H11B 109.5
H11A C11 H11B 109.5
C7 C11 H11C 109.5
H11A C11 H11C 109.5
H11B C11 H11C 109.5
C9 C12 H12A 109.5
C9 C12 H12B 109.5
H12A C12 H12B 109.5
C9 C12 H12C 109.5
H12A C12 H12C 109.5
H12B C12 H12C 109.5
C18 C13 C14 122.7(5)
C18 C13 N2 118.6(5)
C14 C13 N2 118.7(5)
C13 C14 C15 117.2(6)
C13 C14 C19 121.9(5)
C15 C14 C19 120.9(5)
C16 C15 C14 121.8(6)
C16 C15 H15 119.1
C14 C15 H15 119.1
C17 C16 C15 118.2(6)
C17 C16 C20 120.6(6)
C15 C16 C20 121.2(6)
C18 C17 C16 122.1(6)
C18 C17 H17 119.0
C16 C17 H17 119.0
C17 C18 C13 118.0(5)
C17 C18 C21 120.1(6)
C13 C18 C21 121.9(6)
C14 C19 H19A 109.5
C14 C19 H19B 109.5
H19A C19 H19B 109.5
C14 C19 H19C 109.5
H19A C19 H19C 109.5
H19B C19 H19C 109.5
C16 C20 H20A 109.5
C16 C20 H20B 109.5
H20A C20 H20B 109.5
C16 C20 H20C 109.5
H20A C20 H20C 109.5
H20B C20 H20C 109.5
C18 C21 H21A 109.5
C18 C21 H21B 109.5
H21A C21 H21B 109.5
C18 C21 H21C 109.5
H21A C21 H21C 109.5
H21B C21 H21C 109.5
N3 C22 C23 178.9(7)
C22 C23 H23A 109.5
C22 C23 H23B 109.5
H23A C23 H23B 109.5
C22 C23 H23C 109.5
H23A C23 H23C 109.5
H23B C23 H23C 109.5
N4 C24 C25 176.9(7)
C24 C25 H25A 109.5
C24 C25 H25B 109.5
H25A C25 H25B 109.5
C24 C25 H25C 109.5
H25A C25 H25C 109.5
H25B C25 H25C 109.5
C27 C26 C28 108.4(5)
C27 C26 P1 116.7(5)
C28 C26 P1 115.4(5)
C27 C26 H26 105.1
C28 C26 H26 105.1
P1 C26 H26 105.1
C26 C27 H27A 109.5
C26 C27 H27B 109.5
H27A C27 H27B 109.5
C26 C27 H27C 109.5
H27A C27 H27C 109.5
H27B C27 H27C 109.5
C26 C28 H28A 109.5
C26 C28 H28B 109.5
H28A C28 H28B 109.5
C26 C28 H28C 109.5
H28A C28 H28C 109.5
H28B C28 H28C 109.5
C30 C29 C31 109.1(6)
C30 C29 P1 118.9(5)
C31 C29 P1 113.0(4)
C30 C29 H29 104.8
C31 C29 H29 104.8
P1 C29 H29 104.8
C29 C30 H30A 109.5
C29 C30 H30B 109.5
H30A C30 H30B 109.5
C29 C30 H30C 109.5
H30A C30 H30C 109.5
H30B C30 H30C 109.5
C29 C31 H31A 109.5
C29 C31 H31B 109.5
H31A C31 H31B 109.5
C29 C31 H31C 109.5
H31A C31 H31C 109.5
H31B C31 H31C 109.5
C33 C32 C34 110.4(6)
C33 C32 P1 110.1(5)
C34 C32 P1 112.4(5)
C33 C32 H32 107.9
C34 C32 H32 107.9
P1 C32 H32 107.9
C32 C33 H33A 109.5
C32 C33 H33B 109.5
H33A C33 H33B 109.5
C32 C33 H33C 109.5
H33A C33 H33C 109.5
H33B C33 H33C 109.5
C32 C34 H34A 109.5
C32 C34 H34B 109.5
H34A C34 H34B 109.5
C32 C34 H34C 109.5
H34A C34 H34C 109.5
H34B C34 H34C 109.5
F4B P2 F4C 112.2(12)
F4B P2 F2C 67.5(9)
F4C P2 F2C 94.1(14)
F4B P2 F1A 107.8(8)
F4C P2 F1A 105.1(9)
F2C P2 F1A 49.9(8)
F4B P2 F3B 105.5(9)
F4C P2 F3B 138.4(12)
F2C P2 F3B 116.7(12)
F1A P2 F3B 78.7(7)
F4B P2 F5B 101.2(9)
F4C P2 F5B 53.2(9)
F2C P2 F5B 140.0(12)
F1A P2 F5B 149.3(8)
F3B P2 F5B 103.3(8)
F4B P2 F3A 147.5(8)
F4C P2 F3A 35.7(8)
F2C P2 F3A 109.8(9)
F1A P2 F3A 90.7(6)
F3B P2 F3A 104.1(8)
F5B P2 F3A 58.9(7)
F4B P2 F2A 58.4(6)
F4C P2 F2A 65.5(10)
F2C P2 F2A 41.8(9)
F1A P2 F2A 88.1(6)
F3B P2 F2A 155.0(8)
F5B P2 F2A 98.8(7)
F3A P2 F2A 97.1(6)
F4B P2 F5A 114.5(7)
F4C P2 F5A 118.7(12)
F2C P2 F5A 139.6(11)
F1A P2 F5A 96.2(6)
F3B P2 F5A 23.3(6)
F5B P2 F5A 80.4(7)
F3A P2 F5A 88.8(5)
F2A P2 F5A 172.7(5)
F4B P2 F6C 146.3(11)
F4C P2 F6C 95.6(12)
F2C P2 F6C 92.7(8)
F1A P2 F6C 43.9(6)
F3B P2 F6C 58.0(9)
F5B P2 F6C 111.0(10)
F3A P2 F6C 63.7(8)
F2A P2 F6C 123.5(8)
F5A P2 F6C 63.1(8)
F4B P2 F4A 71.0(7)
F4C P2 F4A 75.1(9)
F2C P2 F4A 128.9(9)
F1A P2 F4A 178.7(6)
F3B P2 F4A 101.9(7)
F5B P2 F4A 31.6(6)
F3A P2 F4A 90.1(6)
F2A P2 F4A 90.9(5)
F5A P2 F4A 84.7(5)
F6C P2 F4A 137.4(8)
F4B P2 F6A 33.4(6)
F4C P2 F6A 145.2(11)
F2C P2 F6A 77.6(9)
F1A P2 F6A 95.2(6)
F3B P2 F6A 72.7(7)
F5B P2 F6A 114.8(8)
F3A P2 F6A 172.6(6)
F2A P2 F6A 87.7(6)
F5A P2 F6A 86.1(6)
F6C P2 F6A 118.3(10)
F4A P2 F6A 84.0(6)
Cl2 C35 Cl1 112.5(4)
Cl2 C35 H35A 109.1
Cl1 C35 H35A 109.1
Cl2 C35 H35B 109.1
Cl1 C35 H35B 109.1
H35A C35 H35B 107.8

loop_
_geom_bond_atom_site_label_1
_geom_bond_atom_site_label_2
_geom_bond_distance
Ir1 C1 2.029(6)
Ir1 N3 2.116(5)
Ir1 N4 2.117(5)
Ir1 P1 2.3123(17)
Ir1 H1A 1.545(19)
Ir1 H1B 1.486(19)
P1 C29 1.824(6)
P1 C32 1.869(7)
P1 C26 1.882(7)
N1 C2 1.377(6)
N1 C1 1.381(6)
N1 C4 1.441(6)
N2 C3 1.379(7)
N2 C1 1.385(6)
N2 C13 1.444(6)
N3 C22 1.157(7)
N4 C24 1.139(7)
C2 C3 1.344(7)
C2 H2 0.9500
C3 H3 0.9500
C4 C5 1.389(7)
C4 C9 1.389(7)
C5 C6 1.404(7)
C5 C10 1.491(7)
C6 C7 1.393(8)
C6 H6 0.9500
C7 C8 1.367(7)
C7 C11 1.503(7)
C8 C9 1.388(7)
C8 H8 0.9500
C9 C12 1.511(7)
C10 H10A 0.9800
C10 H10B 0.9800
C10 H10C 0.9800
C11 H11A 0.9800
C11 H11B 0.9800
C11 H11C 0.9800
C12 H12A 0.9800
C12 H12B 0.9800
C12 H12C 0.9800
C13 C18 1.380(7)
C13 C14 1.390(7)
C14 C15 1.392(7)
C14 C19 1.494(7)
C15 C16 1.386(8)
C15 H15 0.9500
C16 C17 1.385(8)
C16 C20 1.512(7)
C17 C18 1.377(7)
C17 H17 0.9500
C18 C21 1.513(7)
C19 H19A 0.9800
C19 H19B 0.9800
C19 H19C 0.9800
C20 H20A 0.9800
C20 H20B 0.9800
C20 H20C 0.9800
C21 H21A 0.9800
C21 H21B 0.9800
C21 H21C 0.9800
C22 C23 1.460(8)
C23 H23A 0.9800
C23 H23B 0.9800
C23 H23C 0.9800
C24 C25 1.449(8)
C25 H25A 0.9800
C25 H25B 0.9800
C25 H25C 0.9800
C26 C27 1.507(8)
C26 C28 1.539(8)
C26 H26 1.0000
C27 H27A 0.9800
C27 H27B 0.9800
C27 H27C 0.9800
C28 H28A 0.9800
C28 H28B 0.9800
C28 H28C 0.9800
C29 C30 1.521(8)
C29 C31 1.530(8)
C29 H29 1.0000
C30 H30A 0.9800
C30 H30B 0.9800
C30 H30C 0.9800
C31 H31A 0.9800
C31 H31B 0.9800
C31 H31C 0.9800
C32 C33 1.532(9)
C32 C34 1.540(9)
C32 H32 1.0000
C33 H33A 0.9800
C33 H33B 0.9800
C33 H33C 0.9800
C34 H34A 0.9800
C34 H34B 0.9800
C34 H34C 0.9800
P2 F4B 1.478(14)
P2 F4C 1.49(2)
P2 F2C 1.52(2)
P2 F1A 1.542(10)
P2 F3B 1.556(14)
P2 F5B 1.560(15)
P2 F3A 1.562(10)
P2 F2A 1.570(10)
P2 F5A 1.574(9)
P2 F6C 1.598(19)
P2 F4A 1.601(9)
P2 F6A 1.601(11)
Cl1 C35 1.732(8)
Cl2 C35 1.716(8)
C35 H35A 0.9900
C35 H35B 0.9900
